data_7023149
loop_
_publ_author_name
'Feng, Xun'
'Ling, Xun-Li'
'Liu, Lang'
'Song, Hong-Liang'
'Wang, Li-Ya'
'Ng, Seik-Weng'
'Su, Bei Ya'

_publ_section_title
;
 A series of 3D lanthanide frameworks constructed from aromatic
 multi-carboxylate ligand: structural diversity, luminescence and magnetic
 properties.
;
_journal_issue 28
_journal_name_full 'Dalton transactions (Cambridge, England : 2003)'
_journal_page_first 10292
_journal_page_last 10303
_journal_paper_doi 10.1039/c3dt50810b
_journal_volume 42
_journal_year 2013
_chemical_formula_sum 'C14 H11 N O9 Sm'
_chemical_formula_weight 487.59
_chemical_name_systematic
;
?
;
_space_group_IT_number 2
_symmetry_cell_setting triclinic
_symmetry_space_group_name_Hall '-P 1'
_symmetry_space_group_name_H-M 'P -1'
_atom_sites_solution_hydrogens geom
_atom_sites_solution_primary direct
_atom_sites_solution_secondary difmap
_audit_creation_method SHELXL-97
_cell_angle_alpha 73.9876(8)
_cell_angle_beta 87.9715(8)
_cell_angle_gamma 85.9747(8)
_cell_formula_units_Z 2
_cell_length_a 7.2867(4)
_cell_length_b 8.5143(5)
_cell_length_c 12.0238(7)
_cell_measurement_temperature 293(2)
_cell_volume 715.16(7)
_computing_structure_refinement 'SHELXL-97 (Sheldrick, 1997)'
_computing_structure_solution 'SHELXS-97 (Sheldrick, 1990)'
_diffrn_ambient_temperature 293(2)
_diffrn_measured_fraction_theta_full 0.967
_diffrn_measured_fraction_theta_max 0.967
_diffrn_radiation_monochromator graphite
_diffrn_radiation_source 'fine-focus sealed tube'
_diffrn_radiation_type MoK\a
_diffrn_radiation_wavelength 0.71073
_diffrn_reflns_av_R_equivalents 0.0139
_diffrn_reflns_av_sigmaI/netI 0.0271
_diffrn_reflns_limit_h_max 7
_diffrn_reflns_limit_h_min -9
_diffrn_reflns_limit_k_max 10
_diffrn_reflns_limit_k_min -11
_diffrn_reflns_limit_l_max 10
_diffrn_reflns_limit_l_min -15
_diffrn_reflns_number 4350
_diffrn_reflns_theta_full 27.50
_diffrn_reflns_theta_max 27.50
_diffrn_reflns_theta_min 2.49
_exptl_absorpt_coefficient_mu 4.161
_exptl_absorpt_correction_T_max 0.304
_exptl_absorpt_correction_T_min 0.281
_exptl_absorpt_correction_type multi-scan
_exptl_absorpt_process_details sadabs
_exptl_crystal_colour colorless
_exptl_crystal_density_diffrn 2.264
_exptl_crystal_density_method 'not measured'
_exptl_crystal_description block
_exptl_crystal_F_000 472
_exptl_crystal_size_max 0.34
_exptl_crystal_size_mid 0.25
_exptl_crystal_size_min 0.19
_refine_diff_density_max 1.669
_refine_diff_density_min -1.349
_refine_diff_density_rms 0.118
_refine_ls_extinction_method none
_refine_ls_goodness_of_fit_ref 1.046
_refine_ls_hydrogen_treatment mixed
_refine_ls_matrix_type full
_refine_ls_number_parameters 238
_refine_ls_number_reflns 3172
_refine_ls_number_restraints 6
_refine_ls_restrained_S_all 1.045
_refine_ls_R_factor_all 0.0222
_refine_ls_R_factor_gt 0.0217
_refine_ls_shift/su_max 0.001
_refine_ls_shift/su_mean 0.000
_refine_ls_structure_factor_coef Fsqd
_refine_ls_weighting_details 'calc w=1/[\s^2^(Fo^2^)+(0.0365P)^2^+0.4832P] where P=(Fo^2^+2Fc^2^)/3'
_refine_ls_weighting_scheme calc
_refine_ls_wR_factor_gt 0.0561
_refine_ls_wR_factor_ref 0.0564
_reflns_number_gt 3089
_reflns_number_total 3172
_reflns_threshold_expression >2sigma(I)
_cod_data_source_file c3dt50810b.txt
_cod_data_source_block sm
_cod_depositor_comments
;
The following automatic conversions were performed:

'_symmetry_cell_setting' value 'Triclinic' changed to 'triclinic'
according to /home/saulius/struct/CIF-dictionaries/cif_core.dic
dictionary named 'cif_core.dic' version 2.4.2 from 2011-04-26.

Automatic conversion script
Id: cif_fix_values 1891 2012-01-12 08:04:46Z andrius 
;
_cod_original_sg_symbol_H-M P-1
_cod_database_code 7023149

loop_
_symmetry_equiv_pos_as_xyz
'x, y, z'
'-x, -y, -z'

loop_
_atom_site_label
_atom_site_type_symbol
_atom_site_fract_x
_atom_site_fract_y
_atom_site_fract_z
_atom_site_U_iso_or_equiv
_atom_site_adp_type
_atom_site_occupancy
_atom_site_symmetry_multiplicity
_atom_site_calc_flag
_atom_site_refinement_flags
Sm1 Sm 0.300589(16) 0.188733(14) 0.495406(11) 0.01029(6) Uani 1 1 d .
O1 O 0.5129(3) 0.0517(2) 0.37912(18) 0.0154(4) Uani 1 1 d .
O2 O 0.5658(3) -0.1520(3) 0.30066(19) 0.0205(4) Uani 1 1 d .
O3 O 0.1608(3) -0.0163(2) 0.42968(17) 0.0147(4) Uani 1 1 d .
O4 O -0.0855(3) -0.0687(3) 0.34538(18) 0.0199(4) Uani 1 1 d .
O5 O -0.3223(3) 0.6111(3) -0.30869(19) 0.0232(5) Uani 1 1 d .
O6 O 0.5897(3) 0.3162(2) 0.47871(19) 0.0173(4) Uani 1 1 d .
O7 O 0.7297(3) 0.5442(2) 0.46507(19) 0.0173(4) Uani 1 1 d .
O1W O -0.0172(3) 0.2893(3) 0.4326(2) 0.0219(5) Uani 1 1 d D
H11 H -0.090(4) 0.215(3) 0.457(4) 0.033 Uiso 1 1 d D
H12 H -0.065(5) 0.378(2) 0.440(4) 0.033 Uiso 1 1 d D
O2W O -0.7019(5) 0.6223(6) -0.2149(3) 0.0563(9) Uani 1 1 d D
H21 H -0.780(6) 0.657(8) -0.267(3) 0.084 Uiso 1 1 d D
H22 H -0.600(4) 0.602(8) -0.244(4) 0.084 Uiso 1 1 d D
N1 N -0.0110(4) 0.2890(3) -0.0644(2) 0.0183(5) Uani 1 1 d .
C1 C 0.4826(4) -0.0205(3) 0.3021(2) 0.0131(5) Uani 1 1 d .
C2 C 0.3476(4) 0.0544(3) 0.2068(2) 0.0146(5) Uani 1 1 d .
C3 C 0.1572(4) 0.0566(3) 0.2255(2) 0.0142(5) Uani 1 1 d .
C4 C 0.0407(4) 0.1247(4) 0.1331(3) 0.0170(6) Uani 1 1 d .
H4 H -0.0861 0.1217 0.1446 0.020 Uiso 1 1 calc R
C5 C 0.1122(4) 0.1970(4) 0.0243(2) 0.0176(6) Uani 1 1 d .
C6 C 0.3004(4) 0.1888(4) 0.0035(2) 0.0227(7) Uani 1 1 d .
H6 H 0.3484 0.2314 -0.0706 0.027 Uiso 1 1 calc R
C7 C 0.4159(4) 0.1159(4) 0.0950(3) 0.0208(6) Uani 1 1 d .
H7 H 0.5421 0.1079 0.0813 0.025 Uiso 1 1 calc R
C8 C 0.0700(4) -0.0148(3) 0.3421(2) 0.0137(5) Uani 1 1 d .
C9 C -0.1566(5) 0.3781(4) -0.0334(3) 0.0245(7) Uani 1 1 d .
H9 H -0.1800 0.3692 0.0446 0.029 Uiso 1 1 calc R
C10 C -0.2679(5) 0.4793(4) -0.1138(3) 0.0253(7) Uani 1 1 d .
H10 H -0.3698 0.5346 -0.0900 0.030 Uiso 1 1 calc R
C11 C -0.2315(4) 0.5026(4) -0.2344(3) 0.0183(6) Uani 1 1 d .
C12 C -0.0899(4) 0.3964(4) -0.2622(3) 0.0198(6) Uani 1 1 d .
H12A H -0.0702 0.3954 -0.3388 0.024 Uiso 1 1 calc R
C13 C 0.0184(4) 0.2954(4) -0.1778(3) 0.0194(6) Uani 1 1 d .
H13 H 0.1138 0.2300 -0.1984 0.023 Uiso 1 1 calc R
C14 C 0.5918(4) 0.4599(3) 0.4837(2) 0.0133(5) Uani 1 1 d .

loop_
_atom_site_aniso_label
_atom_site_aniso_U_11
_atom_site_aniso_U_22
_atom_site_aniso_U_33
_atom_site_aniso_U_23
_atom_site_aniso_U_13
_atom_site_aniso_U_12
ND1 0.00937(8) 0.01033(8) 0.01114(9) -0.00291(6) -0.00107(5) -0.00010(5)
O1 0.0129(9) 0.0185(10) 0.0153(10) -0.0059(8) -0.0045(7) 0.0027(8)
O2 0.0202(10) 0.0201(10) 0.0226(11) -0.0090(9) -0.0072(9) 0.0058(8)
O3 0.0153(9) 0.0182(10) 0.0105(9) -0.0034(8) -0.0012(7) -0.0023(8)
O4 0.0143(10) 0.0304(11) 0.0151(10) -0.0050(9) 0.0002(8) -0.0074(9)
O5 0.0222(11) 0.0243(11) 0.0164(11) 0.0044(9) -0.0023(9) 0.0054(9)
O6 0.0132(9) 0.0138(9) 0.0271(11) -0.0092(9) 0.0012(8) -0.0009(8)
O7 0.0122(9) 0.0146(9) 0.0275(11) -0.0100(9) 0.0027(8) -0.0009(7)
O1W 0.0128(10) 0.0167(10) 0.0317(13) 0.0003(9) 0.0014(9) 0.0007(8)
O2W 0.0421(18) 0.101(3) 0.0263(15) -0.0190(18) 0.0078(13) -0.0065(19)
N1 0.0192(12) 0.0204(12) 0.0132(12) -0.0022(10) -0.0031(10) 0.0041(10)
C1 0.0099(11) 0.0162(13) 0.0112(12) -0.0002(10) -0.0007(10) -0.0013(10)
C2 0.0142(13) 0.0167(13) 0.0126(13) -0.0040(11) -0.0020(10) 0.0016(10)
C3 0.0153(13) 0.0143(12) 0.0124(13) -0.0028(11) -0.0009(10) 0.0002(10)
C4 0.0144(13) 0.0204(14) 0.0150(14) -0.0033(11) -0.0012(11) 0.0019(11)
C5 0.0197(14) 0.0199(14) 0.0121(13) -0.0031(11) -0.0049(11) 0.0024(11)
C6 0.0236(17) 0.0295(18) 0.0120(14) -0.0016(13) 0.0032(12) 0.0002(14)
C7 0.0170(14) 0.0276(15) 0.0156(14) -0.0036(12) 0.0021(11) 0.0024(12)
C8 0.0157(13) 0.0129(12) 0.0123(13) -0.0036(10) -0.0006(10) 0.0019(10)
C9 0.0272(16) 0.0315(17) 0.0126(14) -0.0047(13) 0.0002(12) 0.0078(13)
C10 0.0258(16) 0.0277(16) 0.0186(15) -0.0031(13) 0.0009(12) 0.0113(13)
C11 0.0187(14) 0.0187(13) 0.0153(14) -0.0005(11) -0.0035(11) -0.0016(11)
C12 0.0258(15) 0.0208(14) 0.0110(13) -0.0016(11) -0.0047(11) 0.0025(12)
C13 0.0225(14) 0.0216(14) 0.0130(13) -0.0039(11) -0.0018(11) 0.0035(12)
C14 0.0124(13) 0.0143(12) 0.0127(13) -0.0033(10) -0.0003(10) 0.0009(10)

loop_
_atom_type_symbol
_atom_type_description
_atom_type_scat_dispersion_real
_atom_type_scat_dispersion_imag
_atom_type_scat_source
C C 0.0033 0.0016 'International Tables Vol C Tables 4.2.6.8 and 6.1.1.4'
H H 0.0000 0.0000 'International Tables Vol C Tables 4.2.6.8 and 6.1.1.4'
N N 0.0061 0.0033 'International Tables Vol C Tables 4.2.6.8 and 6.1.1.4'
O O 0.0106 0.0060 'International Tables Vol C Tables 4.2.6.8 and 6.1.1.4'
Sm Sm -0.1638 3.4418 'International Tables Vol C Tables 4.2.6.8 and 6.1.1.4'

loop_
_geom_angle_atom_site_label_1
_geom_angle_atom_site_label_2
_geom_angle_atom_site_label_3
_geom_angle
_geom_angle_site_symmetry_1
_geom_angle_site_symmetry_3
O3 Sm1 O6 139.46(7) . .
O3 Sm1 O5 97.07(8) . 2_565
O6 Sm1 O5 70.40(8) . 2_565
O3 Sm1 O7 148.26(7) . 2_666
O6 Sm1 O7 67.24(7) . 2_666
O5 Sm1 O7 74.24(8) 2_565 2_666
O3 Sm1 O4 76.28(7) . 2_556
O6 Sm1 O4 135.91(7) . 2_556
O5 Sm1 O4 143.62(7) 2_565 2_556
O7 Sm1 O4 92.63(7) 2_666 2_556
O3 Sm1 O1W 70.89(7) . .
O6 Sm1 O1W 134.01(7) . .
O5 Sm1 O1W 72.41(7) 2_565 .
O7 Sm1 O1W 77.41(7) 2_666 .
O4 Sm1 O1W 71.64(7) 2_556 .
O3 Sm1 O1 66.42(7) . .
O6 Sm1 O1 73.09(7) . .
O5 Sm1 O1 75.59(7) 2_565 .
O7 Sm1 O1 136.17(7) 2_666 .
O4 Sm1 O1 129.72(7) 2_556 .
O1W Sm1 O1 121.80(7) . .
O3 Sm1 O1 84.28(7) . 2_656
O6 Sm1 O1 82.39(7) . 2_656
O5 Sm1 O1 139.44(7) 2_565 2_656
O7 Sm1 O1 122.39(7) 2_666 2_656
O4 Sm1 O1 76.25(7) 2_556 2_656
O1W Sm1 O1 143.05(7) . 2_656
O1 Sm1 O1 67.87(8) . 2_656
O3 Sm1 O2 126.40(7) . 2_656
O6 Sm1 O2 69.73(7) . 2_656
O5 Sm1 O2 135.43(8) 2_565 2_656
O7 Sm1 O2 72.65(7) 2_666 2_656
O4 Sm1 O2 66.84(7) 2_556 2_656
O1W Sm1 O2 126.63(8) . 2_656
O1 Sm1 O2 110.36(7) . 2_656
O1 Sm1 O2 50.77(6) 2_656 2_656
O3 Sm1 C1 107.57(7) . 2_656
O6 Sm1 C1 72.03(7) . 2_656
O5 Sm1 C1 141.95(8) 2_565 2_656
O7 Sm1 C1 96.67(8) 2_666 2_656
O4 Sm1 C1 72.03(7) 2_556 2_656
O1W Sm1 C1 142.82(8) . 2_656
O1 Sm1 C1 88.02(7) . 2_656
O1 Sm1 C1 25.89(7) 2_656 2_656
O2 Sm1 C1 25.13(7) 2_656 2_656
C1 O1 Sm1 131.69(17) . .
C1 O1 Sm1 94.57(16) . 2_656
Sm1 O1 Sm1 112.13(8) . 2_656
C1 O2 Sm1 91.87(17) . 2_656
C8 O3 Sm1 134.56(18) . .
C8 O4 Sm1 133.46(19) . 2_556
C11 O5 Sm1 143.7(2) . 2_565
C14 O6 Sm1 119.66(17) . .
C14 O7 Sm1 117.76(17) . 2_666
Sm1 O1W H11 111(3) . .
Sm1 O1W H12 122(3) . .
H11 O1W H12 109.4(17) . .
H21 O2W H22 109.8(18) . .
C13 N1 C9 119.5(3) . .
C13 N1 C5 122.1(3) . .
C9 N1 C5 118.3(3) . .
O2 C1 O1 121.6(2) . .
O2 C1 C2 117.4(3) . .
O1 C1 C2 121.0(2) . .
O2 C1 Sm1 62.99(15) . 2_656
O1 C1 Sm1 59.54(13) . 2_656
C2 C1 Sm1 171.86(19) . 2_656
C7 C2 C3 118.9(3) . .
C7 C2 C1 118.4(3) . .
C3 C2 C1 122.7(3) . .
C4 C3 C2 119.6(3) . .
C4 C3 C8 117.5(3) . .
C2 C3 C8 122.9(3) . .
C5 C4 C3 120.4(3) . .
C5 C4 H4 119.8 . .
C3 C4 H4 119.8 . .
C4 C5 C6 120.4(3) . .
C4 C5 N1 118.8(3) . .
C6 C5 N1 120.7(3) . .
C7 C6 C5 118.9(3) . .
C7 C6 H6 120.6 . .
C5 C6 H6 120.6 . .
C6 C7 C2 121.6(3) . .
C6 C7 H7 119.2 . .
C2 C7 H7 119.2 . .
O4 C8 O3 124.9(3) . .
O4 C8 C3 118.1(3) . .
O3 C8 C3 117.1(3) . .
C10 C9 N1 121.3(3) . .
C10 C9 H9 119.3 . .
N1 C9 H9 119.3 . .
C9 C10 C11 121.1(3) . .
C9 C10 H10 119.4 . .
C11 C10 H10 119.4 . .
O5 C11 C12 123.9(3) . .
O5 C11 C10 120.7(3) . .
C12 C11 C10 115.3(3) . .
C13 C12 C11 120.9(3) . .
C13 C12 H12A 119.6 . .
C11 C12 H12A 119.6 . .
N1 C13 C12 121.2(3) . .
N1 C13 H13 119.4 . .
C12 C13 H13 119.4 . .
O6 C14 O7 125.5(2) . .
O6 C14 C14 116.8(3) . 2_666
O7 C14 C14 117.6(3) . 2_666

loop_
_geom_bond_atom_site_label_1
_geom_bond_atom_site_label_2
_geom_bond_distance
_geom_bond_site_symmetry_2
Sm1 O3 2.404(2) .
Sm1 O6 2.414(2) .
Sm1 O5 2.423(2) 2_565
Sm1 O7 2.442(2) 2_666
Sm1 O4 2.470(2) 2_556
Sm1 O1W 2.481(2) .
Sm1 O1 2.491(2) .
Sm1 O1 2.5225(19) 2_656
Sm1 O2 2.600(2) 2_656
Sm1 C1 2.917(3) 2_656
O1 C1 1.278(3) .
O1 Sm1 2.5225(19) 2_656
O2 C1 1.240(4) .
O2 Sm1 2.600(2) 2_656
O3 C8 1.260(3) .
O4 C8 1.247(4) .
O4 Sm1 2.470(2) 2_556
O5 C11 1.261(4) .
O5 Sm1 2.423(2) 2_565
O6 C14 1.242(3) .
O7 C14 1.254(3) .
O7 Sm1 2.442(2) 2_666
O1W H11 0.837(10) .
O1W H12 0.836(10) .
O2W H21 0.836(10) .
O2W H22 0.838(10) .
N1 C13 1.360(4) .
N1 C9 1.362(4) .
N1 C5 1.437(4) .
C1 C2 1.508(4) .
C1 Sm1 2.917(3) 2_656
C2 C7 1.389(4) .
C2 C3 1.397(4) .
C3 C4 1.391(4) .
C3 C8 1.503(4) .
C4 C5 1.384(4) .
C4 H4 0.9300 .
C5 C6 1.385(4) .
C6 C7 1.385(4) .
C6 H6 0.9300 .
C7 H7 0.9300 .
C9 C10 1.354(4) .
C9 H9 0.9300 .
C10 C11 1.426(4) .
C10 H10 0.9300 .
C11 C12 1.416(4) .
C12 C13 1.368(4) .
C12 H12A 0.9300 .
C13 H13 0.9300 .
C14 C14 1.547(5) 2_666

loop_
_geom_hbond_atom_site_label_D
_geom_hbond_atom_site_label_H
_geom_hbond_atom_site_label_A
_geom_hbond_distance_DH
_geom_hbond_distance_HA
_geom_hbond_distance_DA
_geom_hbond_angle_DHA
_geom_hbond_site_symmetry_A
O1W H11 O3 0.837(10) 1.95(2) 2.708(3) 151(4) 2_556
O1W H12 O7 0.836(10) 2.058(18) 2.850(3) 158(3) 1_455
O2W H22 O5 0.838(10) 2.14(2) 2.955(4) 164(6) .

loop_
_geom_torsion_atom_site_label_1
_geom_torsion_atom_site_label_2
_geom_torsion_atom_site_label_3
_geom_torsion_atom_site_label_4
_geom_torsion
_geom_torsion_site_symmetry_1
_geom_torsion_site_symmetry_4
O3 Sm1 O1 C1 25.1(2) . .
O6 Sm1 O1 C1 -153.0(2) . .
O5 Sm1 O1 C1 -79.4(2) 2_565 .
O7 Sm1 O1 C1 -127.2(2) 2_666 .
O4 Sm1 O1 C1 70.7(2) 2_556 .
O1W Sm1 O1 C1 -21.2(3) . .
O1 Sm1 O1 C1 118.5(3) 2_656 .
O2 Sm1 O1 C1 147.0(2) 2_656 .
C1 Sm1 O1 C1 135.2(2) 2_656 .
O3 Sm1 O1 Sm1 -93.44(9) . 2_656
O6 Sm1 O1 Sm1 88.52(9) . 2_656
O5 Sm1 O1 Sm1 162.03(10) 2_565 2_656
O7 Sm1 O1 Sm1 114.29(10) 2_666 2_656
O4 Sm1 O1 Sm1 -47.82(12) 2_556 2_656
O1W Sm1 O1 Sm1 -139.73(8) . 2_656
O1 Sm1 O1 Sm1 0.0 2_656 2_656
O2 Sm1 O1 Sm1 28.47(10) 2_656 2_656
C1 Sm1 O1 Sm1 16.71(8) 2_656 2_656
O6 Sm1 O3 C8 -89.4(3) . .
O5 Sm1 O3 C8 -21.5(3) 2_565 .
O7 Sm1 O3 C8 49.9(3) 2_666 .
O4 Sm1 O3 C8 122.1(3) 2_556 .
O1W Sm1 O3 C8 47.1(3) . .
O1 Sm1 O3 C8 -92.3(3) . .
O1 Sm1 O3 C8 -160.7(3) 2_656 .
O2 Sm1 O3 C8 169.1(2) 2_656 .
C1 Sm1 O3 C8 -172.1(2) 2_656 .
O3 Sm1 O6 C14 150.14(19) . .
O5 Sm1 O6 C14 72.6(2) 2_565 .
O7 Sm1 O6 C14 -8.0(2) 2_666 .
O4 Sm1 O6 C14 -76.8(2) 2_556 .
O1W Sm1 O6 C14 34.8(3) . .
O1 Sm1 O6 C14 152.9(2) . .
O1 Sm1 O6 C14 -138.0(2) 2_656 .
O2 Sm1 O6 C14 -87.1(2) 2_656 .
C1 Sm1 O6 C14 -113.6(2) 2_656 .
Sm1 O2 C1 O1 11.0(3) 2_656 .
Sm1 O2 C1 C2 -170.9(2) 2_656 .
Sm1 O1 C1 O2 -136.6(2) . .
Sm1 O1 C1 O2 -11.4(3) 2_656 .
Sm1 O1 C1 C2 45.3(4) . .
Sm1 O1 C1 C2 170.5(2) 2_656 .
Sm1 O1 C1 Sm1 -125.3(2) . 2_656
O2 C1 C2 C7 -69.0(4) . .
O1 C1 C2 C7 109.1(3) . .
Sm1 C1 C2 C7 -159.6(13) 2_656 .
O2 C1 C2 C3 107.6(3) . .
O1 C1 C2 C3 -74.3(4) . .
Sm1 C1 C2 C3 17.0(16) 2_656 .
C7 C2 C3 C4 -2.1(4) . .
C1 C2 C3 C4 -178.7(3) . .
C7 C2 C3 C8 176.8(3) . .
C1 C2 C3 C8 0.2(4) . .
C2 C3 C4 C5 -3.1(4) . .
C8 C3 C4 C5 178.0(3) . .
C3 C4 C5 C6 6.1(5) . .
C3 C4 C5 N1 -170.0(3) . .
C13 N1 C5 C4 -147.1(3) . .
C9 N1 C5 C4 35.9(4) . .
C13 N1 C5 C6 36.7(4) . .
C9 N1 C5 C6 -140.2(3) . .
C4 C5 C6 C7 -3.9(5) . .
N1 C5 C6 C7 172.2(3) . .
C5 C6 C7 C2 -1.4(5) . .
C3 C2 C7 C6 4.3(5) . .
C1 C2 C7 C6 -178.9(3) . .
Sm1 O4 C8 O3 2.8(5) 2_556 .
Sm1 O4 C8 C3 -177.52(18) 2_556 .
Sm1 O3 C8 O4 -125.0(3) . .
Sm1 O3 C8 C3 55.4(4) . .
C4 C3 C8 O4 27.7(4) . .
C2 C3 C8 O4 -151.1(3) . .
C4 C3 C8 O3 -152.6(3) . .
C2 C3 C8 O3 28.6(4) . .
C13 N1 C9 C10 -3.2(5) . .
C5 N1 C9 C10 173.8(3) . .
N1 C9 C10 C11 -3.1(6) . .
Sm1 O5 C11 C12 -36.7(5) 2_565 .
Sm1 O5 C11 C10 143.5(3) 2_565 .
C9 C10 C11 O5 -171.5(3) . .
C9 C10 C11 C12 8.7(5) . .
O5 C11 C12 C13 171.8(3) . .
C10 C11 C12 C13 -8.4(5) . .
C9 N1 C13 C12 3.5(5) . .
C5 N1 C13 C12 -173.4(3) . .
C11 C12 C13 N1 2.6(5) . .
Sm1 O6 C14 O7 -172.7(2) . .
Sm1 O6 C14 C14 7.7(4) . 2_666
Sm1 O7 C14 O6 -172.7(2) 2_666 .
Sm1 O7 C14 C14 7.0(4) 2_666 2_666
